data_4334814
loop_
_publ_author_name
'Ayuk M. Ako'
'Boris Burger'
'Yanhua Lan'
'Valeriu Mereacre'
'Rodolphe Cl\'erac'
'Gernot Buth'
'Silvia G\'omez-Coca'
'Eliseo Ruiz'
'Christopher E. Anson'
'Annie K. Powell'

_publ_contact_author
; 
'Annie K. Powell'
;
_publ_contact_author_email annie.powell@kit.edu
_publ_contact_author_phone '+49 721 608 42135'
_publ_section_title
;
 Magnetic Interactions Mediated by Diamagnetic Cations in [Mn18M] (M=
 Sr2+, Y3+, Cd2+, and Lu3+) Coordination Clusters
;
_journal_name_full 'Inorganic Chemistry'
_journal_page_first 5764
_journal_page_last 5774
_journal_paper_doi 10.1021/ic3025588
_journal_volume 52
_journal_year 2013
_chemical_formula_moiety '(C120 H138 Cd Cl1.2 Mn18 N26.4 O44), 1.5(Cl), 0.25(Cd Cl4), 14.5(C H4 O)'
_chemical_formula_sum 'C134.5 H196 Cd1.25 Cl3.7 Mn18 N26.4 O58.5'
_chemical_formula_weight 4379.36
_chemical_name_systematic
; 
 ? 
;
_space_group_IT_number 148
_symmetry_cell_setting trigonal
_symmetry_space_group_name_Hall '-R 3'
_symmetry_space_group_name_H-M 'R -3 :H'
_atom_sites_solution_hydrogens geom
_atom_sites_solution_primary direct
_atom_sites_solution_secondary difmap
_audit_creation_method SHELXL-97
_cell_angle_alpha 90.00
_cell_angle_beta 90.00
_cell_angle_gamma 120.00
_cell_formula_units_Z 3
_cell_length_a 20.8765(12)
_cell_length_b 20.8765(12)
_cell_length_c 34.568(4)
_cell_measurement_reflns_used 6870
_cell_measurement_temperature 100(2)
_cell_measurement_theta_max 26.37
_cell_measurement_theta_min 2.32
_cell_volume 13047.3(18)
_computing_cell_refinement 'SMART-NT 5.6 (Bruker AXS Inc., 2005)'
_computing_data_collection 'SMART-NT 5.6 (Bruker AXS Inc., 2005)'
_computing_data_reduction 'SAINT+ 6.45 (Bruker AXS Inc., 2003)'
_computing_molecular_graphics 'Diamond 2.1 (Crystal Impact, 1998)'
_computing_publication_material 'SHELXTL 6.14 (BrukerAXS Inc., 2003)'
_computing_structure_refinement 'SHELXTL 6.14 (BrukerAXS Inc., 2003)'
_computing_structure_solution 'SHELXTL 6.14 (BrukerAXS Inc., 2003)'
_diffrn_ambient_temperature 100(2)
_diffrn_detector_area_resol_mean 8.333
_diffrn_measured_fraction_theta_full 0.996
_diffrn_measured_fraction_theta_max 0.994
_diffrn_measurement_device_type 'Bruker SMART Apex'
_diffrn_measurement_method 'CCD area detector'
_diffrn_radiation_monochromator graphite
_diffrn_radiation_source 'rotating anode'
_diffrn_radiation_type MoK\a
_diffrn_radiation_wavelength 0.71073
_diffrn_reflns_av_R_equivalents 0.0646
_diffrn_reflns_av_sigmaI/netI 0.0766
_diffrn_reflns_limit_h_max 26
_diffrn_reflns_limit_h_min -21
_diffrn_reflns_limit_k_max 26
_diffrn_reflns_limit_k_min -26
_diffrn_reflns_limit_l_max 42
_diffrn_reflns_limit_l_min -29
_diffrn_reflns_number 17287
_diffrn_reflns_theta_full 25.00
_diffrn_reflns_theta_max 26.37
_diffrn_reflns_theta_min 1.77
_exptl_absorpt_coefficient_mu 1.550
_exptl_absorpt_correction_T_max 0.856
_exptl_absorpt_correction_T_min 0.732
_exptl_absorpt_correction_type multi-scan
_exptl_absorpt_process_details 'SADABS 2.10 (Bruker AXS Inc., 2005)'
_exptl_crystal_colour black
_exptl_crystal_density_diffrn 1.672
_exptl_crystal_description block
_exptl_crystal_F_000 6686
_exptl_crystal_size_max 0.18
_exptl_crystal_size_mid 0.16
_exptl_crystal_size_min 0.14
_refine_diff_density_max 1.018
_refine_diff_density_min -0.741
_refine_diff_density_rms 0.116
_refine_ls_extinction_method none
_refine_ls_goodness_of_fit_ref 1.006
_refine_ls_hydrogen_treatment mixed
_refine_ls_matrix_type full
_refine_ls_number_parameters 382
_refine_ls_number_reflns 5915
_refine_ls_number_restraints 10
_refine_ls_restrained_S_all 1.044
_refine_ls_R_factor_all 0.1086
_refine_ls_R_factor_gt 0.0508
_refine_ls_shift/su_max 0.001
_refine_ls_shift/su_mean 0.000
_refine_ls_structure_factor_coef Fsqd
_refine_ls_weighting_details 'calc w=1/[\s^2^(Fo^2^)+(0.0822P)^2^+50.0444P] where P=(Fo^2^+2Fc^2^)/3'
_refine_ls_weighting_scheme calc
_refine_ls_wR_factor_gt 0.1337
_refine_ls_wR_factor_ref 0.1641
_reflns_number_gt 3461
_reflns_number_total 5915
_reflns_threshold_expression >2sigma(I)
_cod_data_source_file ic3025588_si_002_3.cif
_cod_data_source_block bb207
_cod_original_sg_symbol_H-M 'R -3:H'
_cod_database_code 4334814

loop_
_symmetry_equiv_pos_as_xyz
'x, y, z'
'-y, x-y, z'
'-x+y, -x, z'
'x+2/3, y+1/3, z+1/3'
'-y+2/3, x-y+1/3, z+1/3'
'-x+y+2/3, -x+1/3, z+1/3'
'x+1/3, y+2/3, z+2/3'
'-y+1/3, x-y+2/3, z+2/3'
'-x+y+1/3, -x+2/3, z+2/3'
'-x, -y, -z'
'y, -x+y, -z'
'x-y, x, -z'
'-x+2/3, -y+1/3, -z+1/3'
'y+2/3, -x+y+1/3, -z+1/3'
'x-y+2/3, x+1/3, -z+1/3'
'-x+1/3, -y+2/3, -z+2/3'
'y+1/3, -x+y+2/3, -z+2/3'
'x-y+1/3, x+2/3, -z+2/3'

loop_
_atom_site_label
_atom_site_type_symbol
_atom_site_fract_x
_atom_site_fract_y
_atom_site_fract_z
_atom_site_U_iso_or_equiv
_atom_site_adp_type
_atom_site_occupancy
_atom_site_symmetry_multiplicity
_atom_site_calc_flag
_atom_site_refinement_flags
_atom_site_disorder_assembly
_atom_site_disorder_group
Cd1 Cd 0.6667 0.3333 0.3333 0.0242(3) Uani 1 6 d S . .
Mn2 Mn 0.73677(4) 0.30421(4) 0.41780(2) 0.0201(2) Uani 1 1 d . . .
Mn3 Mn 0.63299(4) 0.23388(4) 0.49516(2) 0.0202(2) Uani 1 1 d . . .
Mn4 Mn 0.80435(4) 0.26831(4) 0.49504(2) 0.0230(2) Uani 1 1 d . . .
O1 O 0.6667 0.3333 0.40686(17) 0.0224(14) Uani 1 3 d S . .
O2 O 0.72590(18) 0.30377(18) 0.47290(10) 0.0199(8) Uani 1 1 d . . .
N11 N 0.6667 0.3333 0.5378(2) 0.0224(17) Uani 1 3 d SD . .
N12 N 0.6667 0.3333 0.5722(2) 0.0277(18) Uani 1 3 d SD . .
N13 N 0.6667 0.3333 0.6049(3) 0.054(3) Uani 1 3 d SD . .
Cl2 Cl 0.6165(7) 0.1642(7) 0.4268(4) 0.023(3) Uiso 0.20 1 d P . 1
N21 N 0.6268(4) 0.1918(4) 0.4309(2) 0.0222(18) Uani 0.80 1 d PD . 2
N22 N 0.6059(3) 0.1273(4) 0.42613(17) 0.0263(15) Uani 0.80 1 d PD A 2
N23 N 0.5857(4) 0.0659(4) 0.4228(2) 0.052(2) Uani 0.80 1 d PD A 2
O3 O 0.81572(19) 0.2880(2) 0.43012(10) 0.0244(8) Uani 1 1 d . . .
C1 C 0.8660(3) 0.2929(3) 0.40405(17) 0.0284(13) Uani 1 1 d . . .
C2 C 0.8470(3) 0.2728(3) 0.36575(16) 0.0289(13) Uani 1 1 d . . .
C3 C 0.9001(3) 0.2753(3) 0.34092(18) 0.0362(15) Uani 1 1 d . . .
H3A H 0.8874 0.2615 0.3146 0.043 Uiso 1 1 calc R . .
C4 C 0.9712(4) 0.2972(4) 0.35328(19) 0.0426(16) Uani 1 1 d . . .
C5 C 0.9895(4) 0.3208(4) 0.39098(19) 0.0419(16) Uani 1 1 d . . .
H5A H 1.0387 0.3379 0.3995 0.050 Uiso 1 1 calc R . .
C6 C 0.9390(3) 0.3203(3) 0.41660(16) 0.0300(13) Uani 1 1 d . . .
C7 C 0.7698(3) 0.2484(3) 0.35185(17) 0.0284(13) Uani 1 1 d . . .
H7A H 0.7690 0.2475 0.3232 0.034 Uiso 1 1 calc R . .
H7B H 0.7359 0.1975 0.3611 0.034 Uiso 1 1 calc R . .
O4 O 0.74421(19) 0.29600(19) 0.36517(10) 0.0233(8) Uani 1 1 d . . .
C8 C 0.9609(3) 0.3511(3) 0.45625(16) 0.0313(13) Uani 1 1 d . . .
H8A H 1.0145 0.3698 0.4596 0.038 Uiso 1 1 calc R . .
H8B H 0.9526 0.3936 0.4590 0.038 Uiso 1 1 calc R . .
O5 O 0.9211(2) 0.2983(2) 0.48624(11) 0.0307(9) Uani 1 1 d D . .
H5 H 0.934(3) 0.266(3) 0.4848(18) 0.037 Uiso 1 1 d D . .
C9 C 1.0269(4) 0.2947(5) 0.3256(2) 0.063(2) Uani 1 1 d . . .
H9A H 1.0476 0.2664 0.3375 0.095 Uiso 1 1 calc R . .
H9B H 1.0668 0.3452 0.3203 0.095 Uiso 1 1 calc R . .
H9C H 1.0020 0.2710 0.3014 0.095 Uiso 1 1 calc R . .
O6 O 0.68731(19) 0.19959(19) 0.52330(10) 0.0243(8) Uani 1 1 d . . .
C10 C 0.6632(3) 0.1703(3) 0.55893(16) 0.0262(13) Uani 1 1 d . . .
C11 C 0.5892(3) 0.1192(3) 0.56533(17) 0.0289(13) Uani 1 1 d . . .
C12 C 0.5664(3) 0.0918(4) 0.60212(18) 0.0397(16) Uani 1 1 d . . .
H12A H 0.5158 0.0569 0.6066 0.048 Uiso 1 1 calc R . .
C13 C 0.6159(4) 0.1140(4) 0.63285(19) 0.0484(18) Uani 1 1 d . . .
C14 C 0.6883(3) 0.1649(4) 0.62585(19) 0.0438(17) Uani 1 1 d . . .
H14A H 0.7226 0.1801 0.6466 0.053 Uiso 1 1 calc R . .
C15 C 0.7133(3) 0.1951(3) 0.58948(17) 0.0320(14) Uani 1 1 d . . .
C16 C 0.5355(3) 0.0978(3) 0.53247(16) 0.0277(13) Uani 1 1 d . . .
H16A H 0.5454 0.0683 0.5135 0.033 Uiso 1 1 calc R . .
H16B H 0.4846 0.0665 0.5424 0.033 Uiso 1 1 calc R . .
O7 O 0.54122(18) 0.16095(19) 0.51392(11) 0.0240(8) Uani 1 1 d . . .
C17 C 0.7910(3) 0.2564(4) 0.58450(18) 0.0415(16) Uani 1 1 d . . .
H17A H 0.7905 0.3029 0.5797 0.050 Uiso 1 1 calc R . .
H17B H 0.8183 0.2626 0.6089 0.050 Uiso 1 1 calc R . .
O8 O 0.8298(2) 0.2451(2) 0.55358(12) 0.0374(10) Uani 1 1 d D . .
H8 H 0.827(4) 0.203(2) 0.5581(19) 0.045 Uiso 1 1 d D . .
C18 C 0.5886(4) 0.0809(5) 0.6732(2) 0.081(3) Uani 1 1 d . . .
H18A H 0.6229 0.1144 0.6928 0.122 Uiso 1 1 calc R . .
H18B H 0.5860 0.0328 0.6750 0.122 Uiso 1 1 calc R . .
H18C H 0.5393 0.0745 0.6777 0.122 Uiso 1 1 calc R . .
N1 N 0.7722(3) 0.1524(3) 0.47555(15) 0.0385(13) Uani 1 1 d . . .
C19 C 0.7455(4) 0.0991(4) 0.4586(2) 0.0462(17) Uani 1 1 d . . .
C20 C 0.7147(5) 0.0303(5) 0.4364(3) 0.082(3) Uani 1 1 d . . .
H20A H 0.7509 0.0135 0.4354 0.124 Uiso 1 1 calc R . .
H20B H 0.7033 0.0389 0.4101 0.124 Uiso 1 1 calc R . .
H20C H 0.6694 -0.0075 0.4490 0.124 Uiso 1 1 calc R . .
Cd11 Cd 1.0000 0.0000 0.4890(6) 0.102(7) Uani 0.13 3 d SPU . 1
Cl11 Cl 0.8972(11) 0.0168(14) 0.4651(8) 0.108(7) Uani 0.13 1 d PU . 1
Cl12 Cl 1.0000 0.0000 0.5592(15) 0.116(11) Uani 0.13 3 d SPU . 1
O21 O 0.9670(7) 0.1937(7) 0.4793(4) 0.140(5) Uani 0.90 1 d PD B 1
C21 C 0.9272(11) 0.1407(11) 0.4460(6) 0.189(8) Uiso 0.90 1 d PD B 1
Cl21 Cl 0.986(3) 0.199(3) 0.4973(16) 0.14(2) Uiso 0.10 1 d P . 2
O31A O 0.8456(13) 0.1216(14) 0.5575(6) 0.113(3) Uiso 0.68 1 d PD C 1
C31A C 0.8819(12) 0.1135(13) 0.5934(6) 0.133(7) Uiso 0.68 1 d PD C 1
O31B O 0.846(5) 0.122(5) 0.558(2) 0.113(3) Uiso 0.17 1 d PD . 2
C31B C 0.886(5) 0.098(5) 0.514(2) 0.15(3) Uiso 0.17 1 d PD . 2
Cl31 Cl 0.8737(13) 0.1491(13) 0.5895(7) 0.112(7) Uiso 0.15 1 d P D 3

loop_
_atom_site_aniso_label
_atom_site_aniso_U_11
_atom_site_aniso_U_22
_atom_site_aniso_U_33
_atom_site_aniso_U_23
_atom_site_aniso_U_13
_atom_site_aniso_U_12
Cd1 0.0271(3) 0.0271(3) 0.0185(5) 0.000 0.000 0.01355(17)
Mn2 0.0222(4) 0.0237(4) 0.0154(4) -0.0005(3) 0.0002(3) 0.0122(4)
Mn3 0.0220(4) 0.0216(4) 0.0168(5) 0.0011(3) -0.0005(3) 0.0108(3)
Mn4 0.0238(4) 0.0250(4) 0.0214(5) -0.0010(3) -0.0026(3) 0.0131(4)
O1 0.021(2) 0.021(2) 0.024(4) 0.000 0.000 0.0107(10)
O2 0.0217(19) 0.0229(19) 0.017(2) 0.0007(15) 0.0005(15) 0.0123(16)
N11 0.020(2) 0.020(2) 0.026(5) 0.000 0.000 0.0102(12)
N12 0.030(3) 0.030(3) 0.024(5) 0.000 0.000 0.0149(15)
N13 0.072(5) 0.072(5) 0.017(6) 0.000 0.000 0.036(2)
N21 0.028(4) 0.018(4) 0.018(4) 0.000(3) -0.003(3) 0.010(4)
N22 0.033(4) 0.020(4) 0.018(3) 0.001(3) 0.000(3) 0.007(3)
N23 0.080(6) 0.030(4) 0.036(4) 0.002(3) 0.006(4) 0.020(4)
O3 0.0247(19) 0.036(2) 0.016(2) 0.0000(16) -0.0005(16) 0.0177(17)
C1 0.030(3) 0.026(3) 0.035(4) 0.000(3) 0.000(3) 0.018(3)
C2 0.032(3) 0.031(3) 0.026(3) -0.003(2) 0.001(3) 0.017(3)
C3 0.041(4) 0.046(4) 0.028(3) -0.008(3) 0.000(3) 0.027(3)
C4 0.045(4) 0.063(4) 0.033(4) -0.007(3) 0.003(3) 0.036(4)
C5 0.035(3) 0.060(4) 0.038(4) -0.005(3) 0.000(3) 0.028(3)
C6 0.032(3) 0.036(3) 0.026(3) -0.003(3) 0.000(3) 0.020(3)
C7 0.033(3) 0.031(3) 0.024(3) -0.005(2) -0.002(2) 0.017(3)
O4 0.028(2) 0.030(2) 0.017(2) -0.0039(16) 0.0003(15) 0.0175(17)
C8 0.024(3) 0.039(3) 0.030(3) -0.002(3) 0.002(3) 0.015(3)
O5 0.029(2) 0.040(2) 0.028(2) -0.0010(19) -0.0023(17) 0.0208(19)
C9 0.058(5) 0.118(7) 0.039(4) -0.015(4) 0.004(4) 0.063(5)
O6 0.029(2) 0.029(2) 0.015(2) 0.0028(16) 0.0022(16) 0.0142(17)
C10 0.027(3) 0.030(3) 0.026(3) 0.002(2) -0.002(2) 0.017(3)
C11 0.031(3) 0.029(3) 0.027(3) 0.004(2) 0.001(2) 0.016(3)
C12 0.033(3) 0.046(4) 0.032(4) 0.015(3) 0.002(3) 0.014(3)
C13 0.041(4) 0.062(5) 0.030(4) 0.018(3) 0.000(3) 0.017(4)
C14 0.035(4) 0.059(4) 0.028(4) 0.006(3) -0.008(3) 0.017(3)
C15 0.027(3) 0.038(3) 0.026(3) 0.004(3) 0.000(3) 0.013(3)
C16 0.030(3) 0.023(3) 0.027(3) 0.004(2) -0.002(2) 0.011(2)
O7 0.0219(19) 0.0226(19) 0.025(2) 0.0033(16) -0.0039(16) 0.0094(16)
C17 0.034(3) 0.051(4) 0.027(4) 0.001(3) -0.009(3) 0.013(3)
O8 0.031(2) 0.048(3) 0.031(3) 0.011(2) 0.0004(19) 0.018(2)
C18 0.044(5) 0.119(8) 0.048(5) 0.035(5) -0.004(4) 0.017(5)
N1 0.048(3) 0.029(3) 0.037(3) 0.002(2) 0.012(3) 0.019(3)
C19 0.053(4) 0.045(4) 0.041(4) 0.004(3) 0.008(3) 0.025(4)
C20 0.102(7) 0.059(5) 0.060(6) -0.023(5) 0.013(5) 0.021(5)
Cd11 0.073(3) 0.073(3) 0.16(2) 0.000 0.000 0.0363(16)
Cl11 0.065(12) 0.130(19) 0.139(17) -0.040(15) 0.000(11) 0.056(12)
Cl12 0.095(16) 0.095(16) 0.16(2) 0.000 0.000 0.048(8)
O21 0.162(11) 0.167(11) 0.151(12) -0.034(9) -0.031(9) 0.128(9)

loop_
_atom_type_symbol
_atom_type_description
_atom_type_scat_dispersion_real
_atom_type_scat_dispersion_imag
_atom_type_scat_source
C C 0.0033 0.0016 'International Tables Vol C Tables 4.2.6.8 and 6.1.1.4'
H H 0.0000 0.0000 'International Tables Vol C Tables 4.2.6.8 and 6.1.1.4'
N N 0.0061 0.0033 'International Tables Vol C Tables 4.2.6.8 and 6.1.1.4'
O O 0.0106 0.0060 'International Tables Vol C Tables 4.2.6.8 and 6.1.1.4'
Cl Cl 0.1484 0.1585 'International Tables Vol C Tables 4.2.6.8 and 6.1.1.4'
Mn Mn 0.3368 0.7283 'International Tables Vol C Tables 4.2.6.8 and 6.1.1.4'
Cd Cd -0.8075 1.2024 'International Tables Vol C Tables 4.2.6.8 and 6.1.1.4'

loop_
_geom_angle_atom_site_label_1
_geom_angle_atom_site_label_2
_geom_angle_atom_site_label_3
_geom_angle
_geom_angle_site_symmetry_1
_geom_angle_site_symmetry_3
O4 Cd1 O4 179.998(1) 16_655 .
O4 Cd1 O4 100.45(10) 16_655 18_545
O4 Cd1 O4 79.55(10) . 18_545
O4 Cd1 O4 79.56(10) 16_655 3_665
O4 Cd1 O4 100.44(10) . 3_665
O4 Cd1 O4 179.995(1) 18_545 3_665
O4 Cd1 O4 79.56(10) 16_655 2_655
O4 Cd1 O4 100.44(10) . 2_655
O4 Cd1 O4 79.56(10) 18_545 2_655
O4 Cd1 O4 100.45(10) 3_665 2_655
O4 Cd1 O4 100.45(10) 16_655 17
O4 Cd1 O4 79.55(10) . 17
O4 Cd1 O4 100.44(10) 18_545 17
O4 Cd1 O4 79.56(10) 3_665 17
O4 Cd1 O4 180.00(15) 2_655 17
O4 Cd1 O1 117.45(8) 16_655 .
O4 Cd1 O1 62.55(8) . .
O4 Cd1 O1 117.45(8) 18_545 .
O4 Cd1 O1 62.55(8) 3_665 .
O4 Cd1 O1 62.55(8) 2_655 .
O4 Cd1 O1 117.45(8) 17 .
O4 Cd1 O1 62.55(8) 16_655 16_655
O4 Cd1 O1 117.45(8) . 16_655
O4 Cd1 O1 62.55(8) 18_545 16_655
O4 Cd1 O1 117.45(8) 3_665 16_655
O4 Cd1 O1 117.45(8) 2_655 16_655
O4 Cd1 O1 62.55(8) 17 16_655
O1 Cd1 O1 179.997(1) . 16_655
O4 Mn2 O1 87.0(2) . .
O4 Mn2 O3 94.83(15) . .
O1 Mn2 O3 172.61(13) . .
O4 Mn2 O2 175.06(15) . .
O1 Mn2 O2 95.3(2) . .
O3 Mn2 O2 83.51(14) . .
O4 Mn2 N21 100.5(2) . .
O1 Mn2 N21 80.41(18) . .
O3 Mn2 N21 106.2(2) . .
O2 Mn2 N21 75.6(2) . .
O4 Mn2 N21 104.9(2) . 2_655
O1 Mn2 N21 79.20(18) . 2_655
O3 Mn2 N21 93.4(2) . 2_655
O2 Mn2 N21 79.8(2) . 2_655
N21 Mn2 N21 146.3(3) . 2_655
O4 Mn2 Cl2 99.6(3) . 2_655
O1 Mn2 Cl2 85.9(3) . 2_655
O3 Mn2 Cl2 86.7(3) . 2_655
O2 Mn2 Cl2 85.0(3) . 2_655
N21 Mn2 Cl2 155.0(4) . 2_655
O4 Mn2 Cl2 95.0(3) . .
O1 Mn2 Cl2 85.5(3) . .
O3 Mn2 Cl2 101.4(3) . .
O2 Mn2 Cl2 80.8(3) . .
N21 Mn2 Cl2 154.0(3) 2_655 .
Cl2 Mn2 Cl2 162.6(4) 2_655 .
O7 Mn3 O6 94.46(15) . .
O7 Mn3 O2 84.23(15) . 3_665
O6 Mn3 O2 172.62(15) . 3_665
O7 Mn3 O2 175.84(16) . .
O6 Mn3 O2 85.65(15) . .
O2 Mn3 O2 96.2(2) 3_665 .
O7 Mn3 N11 103.54(15) . .
O6 Mn3 N11 92.33(15) . .
O2 Mn3 N11 80.95(14) 3_665 .
O2 Mn3 N11 80.61(14) . .
O7 Mn3 N21 100.3(2) . .
O6 Mn3 N21 105.9(2) . .
O2 Mn3 N21 81.4(2) 3_665 .
O2 Mn3 N21 75.7(2) . .
N11 Mn3 N21 148.6(2) . .
O7 Mn3 Cl2 93.6(3) . .
O6 Mn3 Cl2 100.7(3) . .
O2 Mn3 Cl2 86.6(3) 3_665 .
O2 Mn3 Cl2 82.3(3) . .
N11 Mn3 Cl2 157.6(3) . .
O7 Mn4 O8 88.49(16) 2_655 .
O7 Mn4 O5 90.53(14) 2_655 .
O8 Mn4 O5 80.59(15) . .
O7 Mn4 O2 69.70(13) 2_655 .
O8 Mn4 O2 132.92(15) . .
O5 Mn4 O2 137.94(14) . .
O7 Mn4 N1 178.04(17) 2_655 .
O8 Mn4 N1 90.76(18) . .
O5 Mn4 N1 87.57(17) . .
O2 Mn4 N1 112.07(17) . .
O7 Mn4 O3 98.85(14) 2_655 .
O8 Mn4 O3 158.52(14) . .
O5 Mn4 O3 79.19(14) . .
O2 Mn4 O3 68.34(12) . .
N1 Mn4 O3 81.24(16) . .
O7 Mn4 O6 102.61(13) 2_655 .
O8 Mn4 O6 76.96(14) . .
O5 Mn4 O6 153.53(14) . .
O2 Mn4 O6 68.52(12) . .
N1 Mn4 O6 78.97(15) . .
O3 Mn4 O6 120.39(13) . .
Mn2 O1 Mn2 116.07(12) . 3_665
Mn2 O1 Mn2 116.07(12) . 2_655
Mn2 O1 Mn2 116.07(12) 3_665 2_655
Mn2 O1 Cd1 101.59(18) . .
Mn2 O1 Cd1 101.59(18) 3_665 .
Mn2 O1 Cd1 101.59(18) 2_655 .
Mn3 O2 Mn3 112.72(17) 2_655 .
Mn3 O2 Mn2 114.15(17) 2_655 .
Mn3 O2 Mn2 118.42(17) . .
Mn3 O2 Mn4 101.25(15) 2_655 .
Mn3 O2 Mn4 103.92(15) . .
Mn2 O2 Mn4 103.67(15) . .
N12 N11 Mn3 128.87(15) . 3_665
N12 N11 Mn3 128.87(15) . 2_655
Mn3 N11 Mn3 84.8(2) 3_665 2_655
N12 N11 Mn3 128.87(15) . .
Mn3 N11 Mn3 84.8(2) 3_665 .
Mn3 N11 Mn3 84.8(2) 2_655 .
N13 N12 N11 180.000(4) . .
Mn3 Cl2 Mn2 71.9(3) . 3_665
Mn3 Cl2 Mn2 74.1(3) . .
Mn2 Cl2 Mn2 71.0(3) 3_665 .
N22 N21 Mn2 135.6(5) . .
N22 N21 Mn3 117.8(5) . .
Mn2 N21 Mn3 88.0(3) . .
N22 N21 Mn2 131.1(5) . 3_665
Mn2 N21 Mn2 83.9(2) . 3_665
Mn3 N21 Mn2 84.0(2) . 3_665
N23 N22 N21 177.8(7) . .
C1 O3 Mn2 123.5(3) . .
C1 O3 Mn4 132.9(3) . .
Mn2 O3 Mn4 103.49(15) . .
O3 C1 C2 121.4(5) . .
O3 C1 C6 118.1(5) . .
C2 C1 C6 120.5(5) . .
C3 C2 C1 118.6(5) . .
C3 C2 C7 121.2(5) . .
C1 C2 C7 120.2(5) . .
C2 C3 C4 121.8(6) . .
C2 C3 H3A 119.1 . .
C4 C3 H3A 119.1 . .
C5 C4 C3 118.1(6) . .
C5 C4 C9 121.6(6) . .
C3 C4 C9 120.3(6) . .
C6 C5 C4 122.1(6) . .
C6 C5 H5A 118.9 . .
C4 C5 H5A 118.9 . .
C5 C6 C1 118.5(5) . .
C5 C6 C8 121.5(5) . .
C1 C6 C8 119.9(5) . .
O4 C7 C2 111.9(4) . .
O4 C7 H7A 109.2 . .
C2 C7 H7A 109.2 . .
O4 C7 H7B 109.2 . .
C2 C7 H7B 109.2 . .
H7A C7 H7B 107.9 . .
C7 O4 Mn2 117.7(3) . .
C7 O4 Cd1 129.2(3) . .
Mn2 O4 Cd1 108.82(15) . .
O5 C8 C6 113.5(5) . .
O5 C8 H8A 108.9 . .
C6 C8 H8A 108.9 . .
O5 C8 H8B 108.9 . .
C6 C8 H8B 108.9 . .
H8A C8 H8B 107.7 . .
C8 O5 Mn4 116.7(3) . .
C8 O5 H5 106(4) . .
Mn4 O5 H5 122(4) . .
C4 C9 H9A 109.5 . .
C4 C9 H9B 109.5 . .
H9A C9 H9B 109.5 . .
C4 C9 H9C 109.5 . .
H9A C9 H9C 109.5 . .
H9B C9 H9C 109.5 . .
C10 O6 Mn3 118.8(3) . .
C10 O6 Mn4 134.0(3) . .
Mn3 O6 Mn4 101.16(15) . .
O6 C10 C11 120.8(5) . .
O6 C10 C15 118.8(5) . .
C11 C10 C15 120.4(5) . .
C12 C11 C10 119.1(5) . .
C12 C11 C16 121.6(5) . .
C10 C11 C16 119.2(5) . .
C11 C12 C13 121.5(6) . .
C11 C12 H12A 119.3 . .
C13 C12 H12A 119.3 . .
C14 C13 C12 118.2(6) . .
C14 C13 C18 122.0(6) . .
C12 C13 C18 119.8(6) . .
C13 C14 C15 122.3(6) . .
C13 C14 H14A 118.9 . .
C15 C14 H14A 118.9 . .
C14 C15 C10 118.4(5) . .
C14 C15 C17 119.8(5) . .
C10 C15 C17 121.6(5) . .
O7 C16 C11 111.2(4) . .
O7 C16 H16A 109.4 . .
C11 C16 H16A 109.4 . .
O7 C16 H16B 109.4 . .
C11 C16 H16B 109.4 . .
H16A C16 H16B 108.0 . .
C16 O7 Mn3 119.4(3) . .
C16 O7 Mn4 135.7(3) . 3_665
Mn3 O7 Mn4 104.70(16) . 3_665
O8 C17 C15 114.0(5) . .
O8 C17 H17A 108.8 . .
C15 C17 H17A 108.8 . .
O8 C17 H17B 108.8 . .
C15 C17 H17B 108.8 . .
H17A C17 H17B 107.7 . .
C17 O8 Mn4 115.5(4) . .
C17 O8 H8 106(4) . .
Mn4 O8 H8 119(4) . .
C13 C18 H18A 109.5 . .
C13 C18 H18B 109.5 . .
H18A C18 H18B 109.5 . .
C13 C18 H18C 109.5 . .
H18A C18 H18C 109.5 . .
H18B C18 H18C 109.5 . .
C19 N1 Mn4 160.7(6) . .
N1 C19 C20 176.9(8) . .
C19 C20 H20A 109.5 . .
C19 C20 H20B 109.5 . .
H20A C20 H20B 109.5 . .
C19 C20 H20C 109.5 . .
H20A C20 H20C 109.5 . .
H20B C20 H20C 109.5 . .
Cl12 Cd11 Cl11 109.5(7) . 2_645
Cl12 Cd11 Cl11 109.5(7) . 3_765
Cl11 Cd11 Cl11 109.5(7) 2_645 3_765
Cl12 Cd11 Cl11 109.5(7) . .
Cl11 Cd11 Cl11 109.5(7) 2_645 .
Cl11 Cd11 Cl11 109.5(7) 3_765 .

loop_
_geom_bond_atom_site_label_1
_geom_bond_atom_site_label_2
_geom_bond_distance
_geom_bond_site_symmetry_2
Cd1 O4 2.388(3) 16_655
Cd1 O4 2.388(3) .
Cd1 O4 2.388(3) 18_545
Cd1 O4 2.388(3) 3_665
Cd1 O4 2.388(3) 2_655
Cd1 O4 2.388(3) 17
Cd1 O1 2.542(6) .
Cd1 O1 2.542(6) 16_655
Mn2 O4 1.841(4) .
Mn2 O1 1.8827(14) .
Mn2 O3 1.890(3) .
Mn2 O2 1.918(4) .
Mn2 N21 2.366(7) .
Mn2 N21 2.411(7) 2_655
Mn2 Cl2 2.745(13) 2_655
Mn2 Cl2 2.758(13) .
Mn2 Mn2 3.1944(13) 3_665
Mn2 Mn2 3.1944(13) 2_655
Mn2 Mn3 3.1996(11) 2_655
Mn3 O7 1.869(3) .
Mn3 O6 1.886(4) .
Mn3 O2 1.894(3) 3_665
Mn3 O2 1.911(3) .
Mn3 N11 2.349(5) .
Mn3 N21 2.368(7) .
Mn3 Cl2 2.704(12) .
Mn3 Mn3 3.1681(13) 3_665
Mn3 Mn3 3.1681(13) 2_655
Mn3 Mn2 3.1996(11) 3_665
Mn3 Mn4 3.2052(11) 3_665
Mn4 O7 2.173(3) 2_655
Mn4 O8 2.207(4) .
Mn4 O5 2.214(4) .
Mn4 O2 2.242(3) .
Mn4 N1 2.266(5) .
Mn4 O3 2.272(4) .
Mn4 O6 2.340(4) .
Mn4 Mn3 3.2052(11) 2_655
O1 Mn2 1.8827(14) 3_665
O1 Mn2 1.8827(14) 2_655
O2 Mn3 1.894(3) 2_655
N11 N12 1.190(10) .
N11 Mn3 2.349(5) 3_665
N11 Mn3 2.349(5) 2_655
N12 N13 1.128(10) .
Cl2 Mn2 2.744(13) 3_665
N21 N22 1.201(9) .
N21 Mn2 2.411(7) 3_665
N22 N23 1.137(9) .
O3 C1 1.348(6) .
C1 C2 1.386(8) .
C1 C6 1.402(8) .
C2 C3 1.383(8) .
C2 C7 1.506(8) .
C3 C4 1.383(8) .
C3 H3A 0.9500 .
C4 C5 1.378(9) .
C4 C9 1.527(8) .
C5 C6 1.374(8) .
C5 H5A 0.9500 .
C6 C8 1.486(8) .
C7 O4 1.420(6) .
C7 H7A 0.9900 .
C7 H7B 0.9900 .
C8 O5 1.437(7) .
C8 H8A 0.9900 .
C8 H8B 0.9900 .
O5 H5 0.84(4) .
C9 H9A 0.9800 .
C9 H9B 0.9800 .
C9 H9C 0.9800 .
O6 C10 1.355(6) .
C10 C11 1.387(8) .
C10 C15 1.392(8) .
C11 C12 1.378(8) .
C11 C16 1.498(8) .
C12 C13 1.390(9) .
C12 H12A 0.9500 .
C13 C14 1.365(9) .
C13 C18 1.535(9) .
C14 C15 1.387(8) .
C14 H14A 0.9500 .
C15 C17 1.491(8) .
C16 O7 1.417(6) .
C16 H16A 0.9900 .
C16 H16B 0.9900 .
O7 Mn4 2.173(3) 3_665
C17 O8 1.430(7) .
C17 H17A 0.9900 .
C17 H17B 0.9900 .
O8 H8 0.86(4) .
C18 H18A 0.9800 .
C18 H18B 0.9800 .
C18 H18C 0.9800 .
N1 C19 1.130(8) .
C19 C20 1.461(10) .
C20 H20A 0.9800 .
C20 H20B 0.9800 .
C20 H20C 0.9800 .
Cd11 Cl12 2.43(6) .
Cd11 Cl11 2.48(2) 2_645
Cd11 Cl11 2.48(2) 3_765
Cd11 Cl11 2.48(2) .
O21 C21 1.523(16) .
O31A C31A 1.508(18) .

loop_
_geom_hbond_atom_site_label_D
_geom_hbond_atom_site_label_H
_geom_hbond_atom_site_label_A
_geom_hbond_distance_DH
_geom_hbond_distance_HA
_geom_hbond_distance_DA
_geom_hbond_angle_DHA
O5 H5 O21 0.84(4) 1.96(4) 2.798(11) 177(6)
O5 H5 Cl21 0.84(4) 2.19(7) 3.01(6) 163(6)
O8 H8 Cl31 0.86(4) 2.12(5) 2.87(3) 144(6)
